data_4310970
loop_
_publ_author_name
'\'Eric Fournier'
'Fr\'ed\'eric Lebrun'
'Marc Drouin'
'Andreas Decken'
'Pierre D. Harvey'

_publ_section_title
;
 Preparation and Solid-State Characterization of Mixed-Ligand
 Coordination/Organometallic Oligomers and Polymers of Copper(I) and
 Silver(I) Using Diphosphine and Mono- and Diisocyanide Ligands
;
_journal_name_full 'Inorganic Chemistry'
_journal_page_first 3127
_journal_page_last 3135
_journal_paper_doi 10.1021/ic034806m
_journal_volume 43
_journal_year 2004
_chemical_formula_sum 'C39 H48 Ag B F4 N2 P2'
_chemical_formula_weight 801.41
_chemical_name_systematic
; 
 ? 
;
_space_group_IT_number 1
_symmetry_cell_setting triclinic
_symmetry_space_group_name_Hall 'P 1'
_symmetry_space_group_name_H-M 'P 1'
_atom_sites_solution_hydrogens geom
_atom_sites_solution_primary direct
_atom_sites_solution_secondary difmap
_audit_creation_method SHELXL-97
_cell_angle_alpha 86.462(2)
_cell_angle_beta 77.099(2)
_cell_angle_gamma 73.170(2)
_cell_formula_units_Z 2
_cell_length_a 8.7574(9)
_cell_length_b 14.8390(16)
_cell_length_c 16.7222(18)
_cell_measurement_temperature 293(2)
_cell_volume 2027.5(4)
_computing_cell_refinement 'Bruker XSCANS'
_computing_data_collection 'Bruker XSCANS'
_computing_data_reduction 'Bruker SHELXTL'
_computing_molecular_graphics 'Bruker SHELXTL'
_computing_publication_material 'Bruker SHELXTL'
_computing_structure_refinement 'SHELXL-97 (Sheldrick, 1997)'
_computing_structure_solution 'SHELXS-97 (Sheldrick, 1990)'
_diffrn_ambient_temperature 293(2)
_diffrn_measured_fraction_theta_full 0.937
_diffrn_measured_fraction_theta_max 0.937
_diffrn_measurement_device_type 'Bruker P4'
_diffrn_measurement_method '\w scans'
_diffrn_radiation_monochromator graphite
_diffrn_radiation_source 'fine-focus sealed tube'
_diffrn_radiation_type MoK\a
_diffrn_radiation_wavelength 0.71073
_diffrn_reflns_av_R_equivalents 0.0125
_diffrn_reflns_av_sigmaI/netI 0.0401
_diffrn_reflns_limit_h_max 10
_diffrn_reflns_limit_h_min -10
_diffrn_reflns_limit_k_max 17
_diffrn_reflns_limit_k_min -15
_diffrn_reflns_limit_l_max 19
_diffrn_reflns_limit_l_min -19
_diffrn_reflns_number 10516
_diffrn_reflns_theta_full 25.00
_diffrn_reflns_theta_max 25.00
_diffrn_reflns_theta_min 1.25
_exptl_absorpt_coefficient_mu 0.622
_exptl_absorpt_correction_type none
_exptl_crystal_colour Colourless
_exptl_crystal_density_diffrn 1.313
_exptl_crystal_density_method 'not measured'
_exptl_crystal_description Irregular
_exptl_crystal_F_000 828
_exptl_crystal_size_max 0.175
_exptl_crystal_size_mid 0.175
_exptl_crystal_size_min 0.325
_refine_diff_density_max 1.906
_refine_diff_density_min -0.458
_refine_diff_density_rms 0.079
_refine_ls_abs_structure_details 'Flack H D (1983), Acta Cryst. A39, 876-881'
_refine_ls_abs_structure_Flack 0.01(2)
_refine_ls_extinction_method none
_refine_ls_goodness_of_fit_ref 1.036
_refine_ls_hydrogen_treatment mixed
_refine_ls_matrix_type full
_refine_ls_number_parameters 922
_refine_ls_number_reflns 9001
_refine_ls_number_restraints 3
_refine_ls_restrained_S_all 1.036
_refine_ls_R_factor_all 0.0415
_refine_ls_R_factor_gt 0.0402
_refine_ls_shift/su_max 0.000
_refine_ls_shift/su_mean 0.000
_refine_ls_structure_factor_coef Fsqd
_refine_ls_weighting_details 'calc w=1/[\s^2^(Fo^2^)+(0.0657P)^2^+1.6000P] where P=(Fo^2^+2Fc^2^)/3'
_refine_ls_weighting_scheme calc
_refine_ls_wR_factor_gt 0.1053
_refine_ls_wR_factor_ref 0.1068
_reflns_number_gt 8720
_reflns_number_total 9001
_reflns_threshold_expression >2sigma(I)
_cod_data_source_file ic034806mrom20030711_100903.cif
_cod_data_source_block ph
_cod_depositor_comments
;
The following automatic conversions were performed:
'_symmetry_cell_setting' value 'Triclinic' changed to 'triclinic'
according to '/home/saulius/struct/CIF-dictionaries/cif_core.dic'
dictionary named 'cif_core.dic' version 2.4.1 from 2010-06-29.

Automatic conversion script
Id: cif_fix_enum 1527 2010-12-29 10:47:43Z saulius 
;
_cod_database_code 4310970

loop_
_symmetry_equiv_pos_as_xyz
'x, y, z'

loop_
_atom_site_label
_atom_site_type_symbol
_atom_site_fract_x
_atom_site_fract_y
_atom_site_fract_z
_atom_site_U_iso_or_equiv
_atom_site_adp_type
_atom_site_occupancy
_atom_site_symmetry_multiplicity
_atom_site_calc_flag
_atom_site_refinement_flags
_atom_site_disorder_assembly
_atom_site_disorder_group
Ag1 Ag 1.01880(5) 0.64806(3) 0.47840(3) 0.05508(15) Uani 1 1 d . . .
P1 P 0.86364(18) 0.65660(10) 0.62191(9) 0.0440(3) Uani 1 1 d . . .
P2 P 1.20671(18) 0.48330(11) 0.45958(9) 0.0445(3) Uani 1 1 d . . .
C1 C 0.8820(11) 0.6402(6) 0.3752(5) 0.078(2) Uani 1 1 d . . .
N1 N 0.8648(11) 0.6099(6) 0.3179(5) 0.095(2) Uani 1 1 d . . .
C2 C 0.8626(17) 0.5657(9) 0.2424(7) 0.114(4) Uani 1 1 d . . .
C3 C 0.699(2) 0.6099(11) 0.2238(9) 0.149(5) Uani 1 1 d . . .
H3A H 0.6180 0.5882 0.2624 0.223 Uiso 1 1 calc R . .
H3B H 0.6993 0.5929 0.1693 0.223 Uiso 1 1 calc R . .
H3C H 0.6731 0.6771 0.2278 0.223 Uiso 1 1 calc R . .
C4 C 0.992(2) 0.5950(15) 0.1701(8) 0.184(8) Uani 1 1 d . . .
H4A H 0.9683 0.6623 0.1680 0.276 Uiso 1 1 calc R . .
H4B H 0.9869 0.5718 0.1188 0.276 Uiso 1 1 calc R . .
H4C H 1.1003 0.5684 0.1801 0.276 Uiso 1 1 calc R . .
C5 C 0.890(3) 0.4595(9) 0.2550(11) 0.212(11) Uani 1 1 d . . .
H5A H 1.0020 0.4301 0.2570 0.317 Uiso 1 1 calc R . .
H5B H 0.8640 0.4336 0.2102 0.317 Uiso 1 1 calc R . .
H5C H 0.8205 0.4484 0.3055 0.317 Uiso 1 1 calc R . .
C6 C 1.1488(9) 0.7553(5) 0.4460(4) 0.0569(16) Uani 1 1 d . . .
N6 N 1.2210(7) 0.8104(4) 0.4360(3) 0.0550(13) Uani 1 1 d . . .
C7 C 1.3171(10) 0.8781(5) 0.4221(5) 0.0666(19) Uani 1 1 d . . .
C8 C 1.2029(13) 0.9747(6) 0.4216(8) 0.109(3) Uani 1 1 d . . .
H8A H 1.1570 0.9822 0.3737 0.163 Uiso 1 1 calc R . .
H8B H 1.2614 1.0205 0.4209 0.163 Uiso 1 1 calc R . .
H8C H 1.1168 0.9836 0.4699 0.163 Uiso 1 1 calc R . .
C9 C 1.407(2) 0.8651(11) 0.4889(9) 0.154(6) Uani 1 1 d . . .
H9A H 1.3306 0.8769 0.5408 0.231 Uiso 1 1 calc R . .
H9B H 1.4722 0.9082 0.4818 0.231 Uiso 1 1 calc R . .
H9C H 1.4766 0.8017 0.4877 0.231 Uiso 1 1 calc R . .
C10 C 1.4352(17) 0.8519(8) 0.3391(8) 0.143(5) Uani 1 1 d . . .
H10A H 1.4754 0.7846 0.3341 0.215 Uiso 1 1 calc R . .
H10B H 1.5252 0.8777 0.3354 0.215 Uiso 1 1 calc R . .
H10C H 1.3793 0.8769 0.2958 0.215 Uiso 1 1 calc R . .
C11 C 0.7188(7) 0.7669(4) 0.6640(4) 0.0440(13) Uani 1 1 d . . .
C12 C 0.6125(8) 0.7710(5) 0.7398(4) 0.0566(16) Uani 1 1 d . . .
H12 H 0.6118 0.7160 0.7696 0.068 Uiso 1 1 calc R . .
C13 C 0.5083(9) 0.8557(6) 0.7712(5) 0.071(2) Uani 1 1 d . . .
H13 H 0.4373 0.8580 0.8220 0.086 Uiso 1 1 calc R . .
C14 C 0.5091(9) 0.9358(6) 0.7281(6) 0.075(2) Uani 1 1 d . . .
H14 H 0.4396 0.9930 0.7500 0.090 Uiso 1 1 calc R . .
C15 C 0.6114(10) 0.9340(5) 0.6521(6) 0.076(2) Uani 1 1 d . . .
H15 H 0.6100 0.9894 0.6227 0.092 Uiso 1 1 calc R . .
C16 C 0.7164(8) 0.8488(4) 0.6197(5) 0.0542(15) Uani 1 1 d . . .
H16 H 0.7852 0.8469 0.5683 0.065 Uiso 1 1 calc R . .
C17 C 1.0004(8) 0.6241(5) 0.6940(4) 0.0570(16) Uani 1 1 d . . .
C18 C 1.0245(11) 0.5398(7) 0.7357(5) 0.086(3) Uani 1 1 d . . .
H18 H 0.9647 0.4987 0.7306 0.104 Uiso 1 1 calc R . .
C19 C 1.1380(13) 0.5164(10) 0.7851(6) 0.114(4) Uani 1 1 d . . .
H19 H 1.1567 0.4584 0.8114 0.137 Uiso 1 1 calc R . .
C20 C 1.2220(13) 0.5770(11) 0.7957(6) 0.109(4) Uani 1 1 d . . .
H20 H 1.2942 0.5617 0.8309 0.131 Uiso 1 1 calc R . .
C21 C 1.2009(13) 0.6583(9) 0.7556(7) 0.104(4) Uani 1 1 d . . .
H21 H 1.2595 0.6993 0.7627 0.125 Uiso 1 1 calc R . .
C22 C 1.0901(10) 0.6836(6) 0.7019(6) 0.079(2) Uani 1 1 d . . .
H22 H 1.0788 0.7396 0.6727 0.095 Uiso 1 1 calc R . .
C23 C 1.1183(7) 0.3845(4) 0.4750(4) 0.0485(15) Uani 1 1 d . . .
C24 C 0.9649(8) 0.3973(5) 0.4588(5) 0.0619(17) Uani 1 1 d . . .
H24 H 0.9065 0.4564 0.4437 0.074 Uiso 1 1 calc R . .
C25 C 0.8971(9) 0.3209(5) 0.4650(5) 0.067(2) Uani 1 1 d . . .
H25 H 0.7949 0.3292 0.4533 0.081 Uiso 1 1 calc R . .
C26 C 0.9824(10) 0.2355(6) 0.4880(5) 0.070(2) Uani 1 1 d . . .
H26 H 0.9371 0.1854 0.4921 0.084 Uiso 1 1 calc R . .
C27 C 1.1347(10) 0.2204(5) 0.5056(5) 0.0686(19) Uani 1 1 d . . .
H27 H 1.1907 0.1615 0.5224 0.082 Uiso 1 1 calc R . .
C28 C 1.2016(9) 0.2948(5) 0.4976(5) 0.0596(18) Uani 1 1 d . . .
H28 H 1.3055 0.2849 0.5075 0.072 Uiso 1 1 calc R . .
C29 C 1.3402(8) 0.4616(5) 0.3571(5) 0.065(2) Uani 1 1 d . . .
C30 C 1.3097(16) 0.5249(8) 0.2961(6) 0.110(4) Uani 1 1 d . . .
H30 H 1.2232 0.5794 0.3077 0.132 Uiso 1 1 calc R . .
C31 C 1.404(2) 0.5101(12) 0.2174(8) 0.173(7) Uani 1 1 d . . .
H31 H 1.3827 0.5546 0.1767 0.208 Uiso 1 1 calc R . .
C32 C 1.527(2) 0.4301(13) 0.2005(8) 0.163(8) Uani 1 1 d . . .
H32 H 1.5864 0.4180 0.1469 0.196 Uiso 1 1 calc R . .
C33 C 1.5650(15) 0.3674(8) 0.2595(8) 0.127(5) Uani 1 1 d . . .
H33 H 1.6551 0.3147 0.2474 0.152 Uiso 1 1 calc R . .
C34 C 1.4688(10) 0.3817(6) 0.3391(5) 0.079(2) Uani 1 1 d . . .
H34 H 1.4919 0.3372 0.3796 0.095 Uiso 1 1 calc R . .
C35 C 0.7443(8) 0.5737(4) 0.6399(4) 0.0520(14) Uani 1 1 d . . .
H35A H 0.8161 0.5105 0.6273 0.062 Uiso 1 1 calc R . .
H35B H 0.6900 0.5756 0.6973 0.062 Uiso 1 1 calc R . .
C36 C 0.6182(8) 0.5962(4) 0.5874(4) 0.0560(15) Uani 1 1 d . . .
H36A H 0.5351 0.6540 0.6073 0.067 Uiso 1 1 calc R . .
H36B H 0.6704 0.6071 0.5315 0.067 Uiso 1 1 calc R . .
C37 C 0.5370(8) 0.5199(5) 0.5868(4) 0.0549(15) Uani 1 1 d . . .
H37A H 0.6207 0.4606 0.5726 0.066 Uiso 1 1 calc R . .
H37B H 0.4749 0.5137 0.6416 0.066 Uiso 1 1 calc R . .
C38 C 0.4261(8) 0.5372(5) 0.5285(4) 0.0569(16) Uani 1 1 d . . .
H38A H 0.4878 0.5434 0.4735 0.068 Uiso 1 1 calc R . .
H38B H 0.3417 0.5962 0.5427 0.068 Uiso 1 1 calc R . .
C39 C 0.3456(8) 0.4578(5) 0.5291(4) 0.0546(15) Uani 1 1 d . . .
H39A H 0.2861 0.4503 0.5843 0.066 Uiso 1 1 calc R . .
H39B H 0.4295 0.3991 0.5131 0.066 Uiso 1 1 calc R . .
Ag2 Ag 0.26897(3) 0.07181(2) 0.96541(2) 0.04074(12) Uani 1 1 d . . .
P3 P 0.29512(16) 0.23671(10) 0.94238(9) 0.0371(3) Uani 1 1 d . . .
P4 P 0.11889(15) 0.08015(9) 1.11283(8) 0.0352(3) Uani 1 1 d . . .
C40 C 0.1378(7) 0.0436(4) 0.8752(4) 0.0458(14) Uani 1 1 d . . .
N40 N 0.0732(6) 0.0402(4) 0.8237(3) 0.0500(12) Uani 1 1 d . . .
C41 C -0.0106(9) 0.0371(6) 0.7570(4) 0.069(2) Uani 1 1 d . . .
C42 C 0.026(2) 0.1108(18) 0.6978(9) 0.231(13) Uani 1 1 d . . .
H42A H -0.0202 0.1715 0.7237 0.347 Uiso 1 1 calc R . .
H42B H -0.0204 0.1097 0.6511 0.347 Uiso 1 1 calc R . .
H42C H 0.1422 0.0990 0.6802 0.347 Uiso 1 1 calc R . .
C43 C -0.1907(9) 0.0611(7) 0.7912(6) 0.089(3) Uani 1 1 d . . .
H43A H -0.2140 0.0143 0.8305 0.134 Uiso 1 1 calc R . .
H43B H -0.2465 0.0628 0.7476 0.134 Uiso 1 1 calc R . .
H43C H -0.2272 0.1216 0.8175 0.134 Uiso 1 1 calc R . .
C44 C 0.0552(16) -0.0599(11) 0.7207(9) 0.168(8) Uani 1 1 d . . .
H44A H 0.1710 -0.0734 0.7002 0.252 Uiso 1 1 calc R . .
H44B H 0.0035 -0.0636 0.6766 0.252 Uiso 1 1 calc R . .
H44C H 0.0332 -0.1050 0.7621 0.252 Uiso 1 1 calc R . .
C45 C 0.5051(7) -0.0392(4) 0.9607(4) 0.0482(14) Uani 1 1 d . . .
N45 N 0.6144(7) -0.0980(4) 0.9702(3) 0.0551(13) Uani 1 1 d . . .
C46 C 0.7556(9) -0.1746(5) 0.9847(5) 0.071(2) Uani 1 1 d . . .
C47 C 0.7969(15) -0.2491(7) 0.9228(9) 0.138(5) Uani 1 1 d . . .
H47A H 0.8484 -0.2283 0.8711 0.207 Uiso 1 1 calc R . .
H47B H 0.6989 -0.2626 0.9173 0.207 Uiso 1 1 calc R . .
H47C H 0.8701 -0.3049 0.9397 0.207 Uiso 1 1 calc R . .
C48 C 0.696(2) -0.2217(11) 1.0636(11) 0.195(8) Uani 1 1 d . . .
H48A H 0.7705 -0.2830 1.0669 0.293 Uiso 1 1 calc R . .
H48B H 0.5896 -0.2275 1.0646 0.293 Uiso 1 1 calc R . .
H48C H 0.6911 -0.1842 1.1095 0.293 Uiso 1 1 calc R . .
C49 C 0.8882(16) -0.1356(8) 0.9873(14) 0.197(10) Uani 1 1 d . . .
H49A H 0.8990 -0.0924 0.9427 0.295 Uiso 1 1 calc R . .
H49B H 0.9881 -0.1856 0.9825 0.295 Uiso 1 1 calc R . .
H49C H 0.8653 -0.1031 1.0383 0.295 Uiso 1 1 calc R . .
C50 C 0.4073(6) 0.2602(4) 0.8409(3) 0.0401(12) Uani 1 1 d . . .
C51 C 0.4927(8) 0.3267(5) 0.8262(4) 0.0544(15) Uani 1 1 d . . .
H51 H 0.4943 0.3635 0.8689 0.065 Uiso 1 1 calc R . .
C52 C 0.5763(9) 0.3378(5) 0.7468(5) 0.0672(19) Uani 1 1 d . . .
H52 H 0.6366 0.3812 0.7367 0.081 Uiso 1 1 calc R . .
C53 C 0.5706(9) 0.2853(6) 0.6829(4) 0.069(2) Uani 1 1 d . . .
H53 H 0.6283 0.2930 0.6302 0.083 Uiso 1 1 calc R . .
C54 C 0.4816(10) 0.2226(5) 0.6961(4) 0.0650(18) Uani 1 1 d . . .
H54 H 0.4747 0.1890 0.6525 0.078 Uiso 1 1 calc R . .
C55 C 0.4016(8) 0.2091(4) 0.7746(4) 0.0530(15) Uani 1 1 d . . .
H55 H 0.3424 0.1651 0.7838 0.064 Uiso 1 1 calc R . .
C56 C 0.1037(7) 0.3305(5) 0.9529(4) 0.0489(15) Uani 1 1 d . . .
C57 C 0.0758(12) 0.4145(7) 0.9880(7) 0.095(3) Uani 1 1 d . . .
H57 H 0.1556 0.4262 1.0110 0.114 Uiso 1 1 calc R . .
C58 C -0.0712(15) 0.4840(8) 0.9902(8) 0.127(5) Uani 1 1 d . . .
H58 H -0.0861 0.5422 1.0133 0.152 Uiso 1 1 calc R . .
C59 C -0.1895(12) 0.4700(9) 0.9607(8) 0.115(4) Uani 1 1 d . . .
H59 H -0.2865 0.5176 0.9623 0.138 Uiso 1 1 calc R . .
C60 C -0.1679(10) 0.3881(9) 0.9292(9) 0.118(5) Uani 1 1 d . . .
H60 H -0.2533 0.3766 0.9109 0.141 Uiso 1 1 calc R . .
C61 C -0.0186(9) 0.3157(6) 0.9220(7) 0.086(3) Uani 1 1 d . . .
H61 H -0.0043 0.2590 0.8966 0.104 Uiso 1 1 calc R . .
C62 C 0.0779(6) -0.0255(4) 1.1640(3) 0.0385(11) Uani 1 1 d . . .
C63 C -0.0254(8) -0.0204(5) 1.2405(4) 0.0526(14) Uani 1 1 d . . .
H63 H -0.0795 0.0375 1.2660 0.063 Uiso 1 1 calc R . .
C64 C -0.0474(10) -0.1034(6) 1.2790(5) 0.070(2) Uani 1 1 d . . .
H64 H -0.1196 -0.1011 1.3294 0.084 Uiso 1 1 calc R . .
C65 C 0.0377(13) -0.1877(6) 1.2421(5) 0.083(2) Uani 1 1 d . . .
H65 H 0.0254 -0.2429 1.2687 0.100 Uiso 1 1 calc R . .
C66 C 0.1415(11) -0.1933(5) 1.1663(5) 0.078(2) Uani 1 1 d . . .
H66 H 0.1989 -0.2516 1.1422 0.094 Uiso 1 1 calc R . .
C67 C 0.1595(8) -0.1119(4) 1.1266(4) 0.0531(15) Uani 1 1 d . . .
H67 H 0.2264 -0.1149 1.0745 0.064 Uiso 1 1 calc R . .
C68 C 0.2237(7) 0.1170(4) 1.1822(3) 0.0400(12) Uani 1 1 d . . .
C69 C 0.3806(7) 0.0602(4) 1.1840(4) 0.0486(14) Uani 1 1 d . . .
H69 H 0.4272 0.0076 1.1501 0.058 Uiso 1 1 calc R . .
C70 C 0.4675(9) 0.0820(6) 1.2363(4) 0.0585(17) Uani 1 1 d . . .
H70 H 0.5711 0.0431 1.2380 0.070 Uiso 1 1 calc R . .
C71 C 0.4016(9) 0.1608(5) 1.2856(4) 0.0601(17) Uani 1 1 d . . .
H71 H 0.4602 0.1752 1.3205 0.072 Uiso 1 1 calc R . .
C72 C 0.2488(9) 0.2177(6) 1.2826(4) 0.0662(19) Uani 1 1 d . . .
H72 H 0.2045 0.2716 1.3152 0.079 Uiso 1 1 calc R . .
C73 C 0.1590(8) 0.1958(5) 1.2313(4) 0.0558(15) Uani 1 1 d . . .
H73 H 0.0549 0.2346 1.2303 0.067 Uiso 1 1 calc R . .
C74 C 0.4013(7) 0.2676(4) 1.0142(3) 0.0409(12) Uani 1 1 d . . .
H74A H 0.4161 0.3294 1.0007 0.049 Uiso 1 1 calc R . .
H74B H 0.3348 0.2704 1.0693 0.049 Uiso 1 1 calc R . .
C75 C 0.5663(6) 0.1968(4) 1.0118(3) 0.0402(12) Uani 1 1 d . . .
H75A H 0.6334 0.1957 0.9570 0.048 Uiso 1 1 calc R . .
H75B H 0.5511 0.1347 1.0229 0.048 Uiso 1 1 calc R . .
C76 C 0.6560(6) 0.2177(4) 1.0729(4) 0.0403(12) Uani 1 1 d . . .
H76A H 0.5875 0.2217 1.1276 0.048 Uiso 1 1 calc R . .
H76B H 0.6771 0.2782 1.0601 0.048 Uiso 1 1 calc R . .
C77 C 0.8168(7) 0.1424(4) 1.0714(3) 0.0429(12) Uani 1 1 d . . .
H77A H 0.8802 0.1340 1.0155 0.051 Uiso 1 1 calc R . .
H77B H 0.7945 0.0832 1.0894 0.051 Uiso 1 1 calc R . .
C78 C 0.9190(7) 0.1672(4) 1.1270(3) 0.0413(12) Uani 1 1 d . . .
H78A H 0.8623 0.1681 1.1840 0.050 Uiso 1 1 calc R . .
H78B H 0.9325 0.2293 1.1132 0.050 Uiso 1 1 calc R . .
B1 B 0.3630(12) 0.6170(9) 0.9811(6) 0.081(3) Uani 1 1 d . . .
B2 B 0.6631(13) 0.1071(10) 0.4622(9) 0.093(3) Uani 1 1 d . . .
F1 F 0.4339(7) 0.6325(4) 1.0423(4) 0.1107(18) Uani 1 1 d . . .
F2 F 0.4356(12) 0.6499(9) 0.9123(5) 0.182(4) Uani 1 1 d . . .
F3 F 0.2031(7) 0.6491(5) 0.9973(5) 0.135(2) Uani 1 1 d . . .
F4 F 0.4042(8) 0.5222(5) 0.9688(6) 0.144(3) Uani 1 1 d . . .
F5 F 0.7793(8) 0.0673(6) 0.5025(7) 0.167(4) Uani 1 1 d . . .
F6 F 0.6085(14) 0.2008(12) 0.4927(8) 0.124(5) Uani 0.65 1 d P . .
F7 F 0.538(3) 0.0753(17) 0.469(3) 0.257(16) Uani 0.65 1 d P . .
F8 F 0.724(2) 0.1281(18) 0.3809(10) 0.173(9) Uani 0.65 1 d P . .
F6A F 0.655(4) 0.035(3) 0.4139(18) 0.167(14) Uani 0.35 1 d P . .
F7A F 0.662(7) 0.177(4) 0.418(5) 0.28(3) Uani 0.35 1 d P . .
F8A F 0.516(3) 0.113(2) 0.5125(13) 0.136(15) Uani 0.35 1 d P . .

loop_
_atom_site_aniso_label
_atom_site_aniso_U_11
_atom_site_aniso_U_22
_atom_site_aniso_U_33
_atom_site_aniso_U_23
_atom_site_aniso_U_13
_atom_site_aniso_U_12
Ag1 0.0618(3) 0.0428(3) 0.0523(3) 0.0007(2) 0.0025(2) -0.0132(2)
P1 0.0473(8) 0.0378(8) 0.0405(8) -0.0009(6) -0.0056(7) -0.0049(6)
P2 0.0456(8) 0.0402(8) 0.0462(8) -0.0086(6) 0.0012(6) -0.0166(6)
C1 0.105(6) 0.089(6) 0.055(5) 0.001(4) -0.027(4) -0.045(5)
N1 0.132(7) 0.107(6) 0.073(5) 0.013(4) -0.037(4) -0.067(5)
C2 0.157(11) 0.130(10) 0.085(7) -0.002(6) -0.047(7) -0.071(9)
C3 0.190(15) 0.156(13) 0.126(11) -0.005(9) -0.073(11) -0.058(11)
C4 0.226(19) 0.27(2) 0.093(9) -0.028(11) -0.021(11) -0.123(17)
C5 0.37(3) 0.087(9) 0.222(19) -0.001(10) -0.19(2) -0.035(13)
C6 0.073(4) 0.049(4) 0.048(4) 0.001(3) -0.009(3) -0.019(3)
N6 0.070(3) 0.048(3) 0.048(3) 0.004(2) -0.012(3) -0.019(3)
C7 0.076(5) 0.054(4) 0.078(5) 0.006(4) -0.017(4) -0.031(4)
C8 0.104(7) 0.056(5) 0.168(11) -0.004(6) -0.016(7) -0.034(5)
C9 0.207(15) 0.173(13) 0.167(12) 0.072(10) -0.115(12) -0.142(12)
C10 0.153(11) 0.091(7) 0.152(11) -0.003(7) 0.060(9) -0.050(7)
C11 0.039(3) 0.046(3) 0.045(3) -0.010(3) -0.012(2) -0.005(2)
C12 0.051(3) 0.060(4) 0.054(4) -0.010(3) -0.011(3) -0.006(3)
C13 0.058(4) 0.080(6) 0.071(5) -0.030(4) -0.006(4) -0.011(4)
C14 0.051(4) 0.059(5) 0.103(6) -0.036(5) -0.005(4) 0.001(3)
C15 0.072(5) 0.046(4) 0.110(7) -0.003(4) -0.029(5) -0.008(3)
C16 0.051(3) 0.037(3) 0.071(4) -0.009(3) -0.013(3) -0.006(3)
C17 0.046(3) 0.068(4) 0.043(3) -0.005(3) -0.005(3) 0.004(3)
C18 0.083(5) 0.097(6) 0.079(5) 0.040(5) -0.036(5) -0.021(5)
C19 0.084(6) 0.155(11) 0.091(7) 0.052(7) -0.041(6) -0.007(7)
C20 0.080(6) 0.155(11) 0.074(6) -0.010(7) -0.036(5) 0.013(7)
C21 0.080(6) 0.130(9) 0.102(8) -0.052(7) -0.042(6) -0.002(6)
C22 0.072(5) 0.064(5) 0.106(6) -0.021(4) -0.041(5) -0.005(4)
C23 0.049(3) 0.046(3) 0.047(3) -0.015(3) 0.008(3) -0.017(3)
C24 0.052(4) 0.057(4) 0.071(4) -0.018(3) 0.005(3) -0.017(3)
C25 0.047(4) 0.069(5) 0.079(5) -0.015(4) 0.012(3) -0.023(3)
C26 0.072(5) 0.065(5) 0.072(5) -0.004(4) 0.009(4) -0.034(4)
C27 0.081(5) 0.052(4) 0.074(5) 0.000(3) -0.007(4) -0.027(4)
C28 0.067(4) 0.046(4) 0.063(4) 0.002(3) 0.000(3) -0.023(3)
C29 0.065(4) 0.062(4) 0.065(4) -0.022(4) 0.018(3) -0.037(4)
C30 0.155(10) 0.089(7) 0.063(5) -0.002(5) 0.021(6) -0.033(7)
C31 0.246(18) 0.144(12) 0.078(8) 0.004(8) 0.068(10) -0.053(12)
C32 0.254(19) 0.143(12) 0.084(8) -0.058(9) 0.079(10) -0.119(13)
C33 0.129(9) 0.085(7) 0.141(11) -0.061(8) 0.068(8) -0.050(7)
C34 0.076(5) 0.062(5) 0.088(6) -0.039(4) 0.025(4) -0.027(4)
C35 0.055(3) 0.041(3) 0.056(4) 0.002(3) -0.010(3) -0.011(3)
C36 0.062(4) 0.047(4) 0.058(4) -0.001(3) -0.003(3) -0.022(3)
C37 0.056(4) 0.053(4) 0.055(4) 0.001(3) -0.006(3) -0.019(3)
C38 0.056(4) 0.052(4) 0.063(4) 0.004(3) -0.007(3) -0.022(3)
C39 0.048(3) 0.052(4) 0.064(4) -0.005(3) -0.002(3) -0.020(3)
Ag2 0.0388(2) 0.0428(2) 0.0398(2) 0.00007(17) -0.01064(17) -0.00866(17)
P3 0.0322(6) 0.0367(7) 0.0405(7) 0.0030(6) -0.0094(6) -0.0063(5)
P4 0.0346(7) 0.0379(7) 0.0334(7) -0.0039(6) -0.0107(6) -0.0071(6)
C40 0.040(3) 0.057(4) 0.041(3) -0.004(3) -0.011(3) -0.011(3)
N40 0.041(3) 0.056(3) 0.053(3) -0.009(2) -0.009(2) -0.011(2)
C41 0.068(4) 0.096(6) 0.047(4) -0.010(4) -0.023(3) -0.015(4)
C42 0.188(15) 0.46(4) 0.125(11) 0.172(18) -0.111(11) -0.20(2)
C43 0.058(4) 0.120(7) 0.094(6) -0.013(5) -0.043(4) -0.011(4)
C44 0.131(10) 0.200(15) 0.170(12) -0.131(12) -0.086(10) 0.025(10)
C45 0.044(3) 0.048(3) 0.053(4) -0.003(3) -0.014(3) -0.009(3)
N45 0.052(3) 0.050(3) 0.061(3) 0.000(3) -0.020(3) -0.005(3)
C46 0.065(4) 0.052(4) 0.086(5) -0.006(4) -0.033(4) 0.012(3)
C47 0.116(8) 0.076(7) 0.209(14) -0.044(8) -0.076(10) 0.032(6)
C48 0.187(15) 0.147(13) 0.191(16) 0.066(12) -0.055(13) 0.043(12)
C49 0.128(10) 0.066(7) 0.44(3) -0.022(11) -0.188(16) 0.010(6)
C50 0.036(3) 0.038(3) 0.041(3) 0.007(2) -0.009(2) -0.003(2)
C51 0.058(4) 0.056(4) 0.052(4) 0.008(3) -0.014(3) -0.019(3)
C52 0.066(4) 0.068(5) 0.069(5) 0.021(4) -0.009(4) -0.029(4)
C53 0.075(5) 0.069(5) 0.048(4) 0.019(4) -0.003(3) -0.006(4)
C54 0.081(5) 0.054(4) 0.050(4) -0.002(3) -0.010(3) -0.006(4)
C55 0.066(4) 0.045(3) 0.045(3) 0.004(3) -0.011(3) -0.014(3)
C56 0.031(3) 0.049(4) 0.055(4) 0.018(3) -0.004(3) -0.002(3)
C57 0.075(5) 0.075(6) 0.109(8) -0.023(5) -0.033(5) 0.031(5)
C58 0.104(8) 0.101(8) 0.140(10) -0.034(7) -0.060(8) 0.058(7)
C59 0.054(5) 0.107(9) 0.141(10) 0.044(8) -0.006(6) 0.023(6)
C60 0.046(4) 0.111(8) 0.198(12) 0.092(9) -0.047(6) -0.027(5)
C61 0.057(4) 0.062(5) 0.144(8) 0.029(5) -0.046(5) -0.009(4)
C62 0.040(3) 0.040(3) 0.038(3) 0.000(2) -0.012(2) -0.011(2)
C63 0.060(4) 0.047(3) 0.050(3) 0.000(3) -0.008(3) -0.018(3)
C64 0.094(5) 0.071(5) 0.050(4) 0.016(4) -0.012(4) -0.035(4)
C65 0.128(7) 0.064(5) 0.069(5) 0.025(4) -0.027(5) -0.048(5)
C66 0.113(7) 0.040(4) 0.082(5) 0.003(4) -0.029(5) -0.018(4)
C67 0.065(4) 0.038(3) 0.054(4) 0.004(3) -0.012(3) -0.014(3)
C68 0.045(3) 0.048(3) 0.031(3) 0.003(2) -0.010(2) -0.019(2)
C69 0.048(3) 0.049(3) 0.052(3) 0.005(3) -0.017(3) -0.015(3)
C70 0.058(4) 0.081(5) 0.054(4) 0.019(4) -0.029(3) -0.038(4)
C71 0.073(5) 0.081(5) 0.047(4) 0.002(3) -0.022(3) -0.049(4)
C72 0.074(5) 0.077(5) 0.057(4) -0.020(4) -0.010(3) -0.035(4)
C73 0.053(3) 0.062(4) 0.051(4) -0.017(3) -0.008(3) -0.012(3)
C74 0.043(3) 0.034(3) 0.041(3) 0.000(2) -0.011(2) -0.003(2)
C75 0.036(3) 0.041(3) 0.042(3) -0.006(2) -0.011(2) -0.004(2)
C76 0.038(3) 0.038(3) 0.045(3) -0.005(2) -0.012(2) -0.008(2)
C77 0.042(3) 0.041(3) 0.043(3) -0.010(2) -0.011(2) -0.005(2)
C78 0.043(3) 0.043(3) 0.036(3) -0.005(2) -0.014(2) -0.004(2)
B1 0.062(5) 0.104(8) 0.065(6) -0.017(5) -0.012(4) 0.000(5)
B2 0.062(6) 0.107(9) 0.114(9) -0.009(8) -0.026(6) -0.023(6)
F1 0.100(4) 0.125(5) 0.107(4) -0.034(4) -0.040(3) -0.011(3)
F2 0.184(8) 0.298(13) 0.112(6) 0.065(7) -0.052(5) -0.142(9)
F3 0.065(3) 0.152(6) 0.166(6) -0.032(5) -0.020(4) 0.004(3)
F4 0.108(4) 0.097(4) 0.232(8) -0.045(5) -0.059(5) -0.012(4)
F5 0.104(5) 0.167(7) 0.270(10) 0.110(7) -0.104(6) -0.072(5)
F6 0.084(6) 0.147(10) 0.128(9) -0.051(8) -0.007(6) -0.013(7)
F7 0.168(19) 0.167(17) 0.54(4) 0.18(2) -0.23(3) -0.136(16)
F8 0.111(9) 0.26(2) 0.118(10) -0.094(13) 0.026(8) -0.020(11)
F6A 0.13(2) 0.22(3) 0.139(19) -0.11(2) -0.020(16) -0.01(2)
F7A 0.28(5) 0.26(4) 0.47(7) 0.29(5) -0.30(5) -0.23(4)
F8A 0.097(17) 0.19(3) 0.084(11) -0.038(15) -0.036(11) 0.043(19)

loop_
_atom_type_symbol
_atom_type_description
_atom_type_scat_dispersion_real
_atom_type_scat_dispersion_imag
_atom_type_scat_source
C C 0.0033 0.0016 'International Tables Vol C Tables 4.2.6.8 and 6.1.1.4'
H H 0.0000 0.0000 'International Tables Vol C Tables 4.2.6.8 and 6.1.1.4'
B B 0.0013 0.0007 'International Tables Vol C Tables 4.2.6.8 and 6.1.1.4'
N N 0.0061 0.0033 'International Tables Vol C Tables 4.2.6.8 and 6.1.1.4'
F F 0.0171 0.0103 'International Tables Vol C Tables 4.2.6.8 and 6.1.1.4'
P P 0.1023 0.0942 'International Tables Vol C Tables 4.2.6.8 and 6.1.1.4'
Ag Ag -0.8971 1.1015 'International Tables Vol C Tables 4.2.6.8 and 6.1.1.4'

loop_
_geom_angle_atom_site_label_1
_geom_angle_atom_site_label_2
_geom_angle_atom_site_label_3
_geom_angle
_geom_angle_site_symmetry_1
_geom_angle_site_symmetry_3
_geom_angle_publ_flag
C6 Ag1 C1 109.0(3) . . ?
C6 Ag1 P1 114.30(17) . . ?
C1 Ag1 P1 117.6(2) . . ?
C6 Ag1 P2 112.69(19) . . ?
C1 Ag1 P2 96.2(2) . . ?
P1 Ag1 P2 105.56(5) . . ?
C35 P1 C11 103.9(3) . . ?
C35 P1 C17 105.4(3) . . ?
C11 P1 C17 103.3(3) . . ?
C35 P1 Ag1 111.0(2) . . ?
C11 P1 Ag1 120.5(2) . . ?
C17 P1 Ag1 111.4(2) . . ?
C39 P2 C23 103.3(3) 1_655 . ?
C39 P2 C29 104.5(3) 1_655 . ?
C23 P2 C29 103.6(3) . . ?
C39 P2 Ag1 111.8(2) 1_655 . ?
C23 P2 Ag1 118.9(2) . . ?
C29 P2 Ag1 113.3(3) . . ?
N1 C1 Ag1 155.2(9) . . ?
C1 N1 C2 173.5(11) . . ?
N1 C2 C3 106.7(11) . . ?
N1 C2 C5 110.2(10) . . ?
C3 C2 C5 110.1(12) . . ?
N1 C2 C4 107.4(9) . . ?
C3 C2 C4 106.7(12) . . ?
C5 C2 C4 115.2(15) . . ?
C2 C3 H3A 109.5 . . ?
C2 C3 H3B 109.5 . . ?
H3A C3 H3B 109.5 . . ?
C2 C3 H3C 109.5 . . ?
H3A C3 H3C 109.5 . . ?
H3B C3 H3C 109.5 . . ?
C2 C4 H4A 109.5 . . ?
C2 C4 H4B 109.5 . . ?
H4A C4 H4B 109.5 . . ?
C2 C4 H4C 109.5 . . ?
H4A C4 H4C 109.5 . . ?
H4B C4 H4C 109.5 . . ?
C2 C5 H5A 109.5 . . ?
C2 C5 H5B 109.5 . . ?
H5A C5 H5B 109.5 . . ?
C2 C5 H5C 109.5 . . ?
H5A C5 H5C 109.5 . . ?
H5B C5 H5C 109.5 . . ?
N6 C6 Ag1 173.6(6) . . ?
C6 N6 C7 178.2(7) . . ?
N6 C7 C9 106.9(7) . . ?
N6 C7 C8 108.3(7) . . ?
C9 C7 C8 112.5(10) . . ?
N6 C7 C10 105.9(7) . . ?
C9 C7 C10 110.8(11) . . ?
C8 C7 C10 112.0(9) . . ?
C7 C8 H8A 109.5 . . ?
C7 C8 H8B 109.5 . . ?
H8A C8 H8B 109.5 . . ?
C7 C8 H8C 109.5 . . ?
H8A C8 H8C 109.5 . . ?
H8B C8 H8C 109.5 . . ?
C7 C9 H9A 109.5 . . ?
C7 C9 H9B 109.5 . . ?
H9A C9 H9B 109.5 . . ?
C7 C9 H9C 109.5 . . ?
H9A C9 H9C 109.5 . . ?
H9B C9 H9C 109.5 . . ?
C7 C10 H10A 109.5 . . ?
C7 C10 H10B 109.5 . . ?
H10A C10 H10B 109.5 . . ?
C7 C10 H10C 109.5 . . ?
H10A C10 H10C 109.5 . . ?
H10B C10 H10C 109.5 . . ?
C16 C11 C12 119.1(6) . . ?
C16 C11 P1 119.1(5) . . ?
C12 C11 P1 121.8(5) . . ?
C13 C12 C11 120.5(7) . . ?
C13 C12 H12 119.8 . . ?
C11 C12 H12 119.8 . . ?
C14 C13 C12 120.0(7) . . ?
C14 C13 H13 120.0 . . ?
C12 C13 H13 120.0 . . ?
C13 C14 C15 121.0(7) . . ?
C13 C14 H14 119.5 . . ?
C15 C14 H14 119.5 . . ?
C14 C15 C16 119.5(7) . . ?
C14 C15 H15 120.2 . . ?
C16 C15 H15 120.2 . . ?
C11 C16 C15 119.9(7) . . ?
C11 C16 H16 120.0 . . ?
C15 C16 H16 120.0 . . ?
C22 C17 C18 119.2(7) . . ?
C22 C17 P1 118.0(6) . . ?
C18 C17 P1 122.6(6) . . ?
C17 C18 C19 119.9(10) . . ?
C17 C18 H18 120.0 . . ?
C19 C18 H18 120.0 . . ?
C20 C19 C18 120.9(11) . . ?
C20 C19 H19 119.5 . . ?
C18 C19 H19 119.5 . . ?
C21 C20 C19 119.8(10) . . ?
C21 C20 H20 120.1 . . ?
C19 C20 H20 120.1 . . ?
C20 C21 C22 121.0(11) . . ?
C20 C21 H21 119.5 . . ?
C22 C21 H21 119.5 . . ?
C17 C22 C21 119.0(10) . . ?
C17 C22 H22 120.5 . . ?
C21 C22 H22 120.5 . . ?
C24 C23 C28 118.0(6) . . ?
C24 C23 P2 118.7(5) . . ?
C28 C23 P2 123.2(5) . . ?
C23 C24 C25 120.3(7) . . ?
C23 C24 H24 119.9 . . ?
C25 C24 H24 119.9 . . ?
C26 C25 C24 119.3(7) . . ?
C26 C25 H25 120.3 . . ?
C24 C25 H25 120.3 . . ?
C25 C26 C27 122.0(7) . . ?
C25 C26 H26 119.0 . . ?
C27 C26 H26 119.0 . . ?
C28 C27 C26 118.3(7) . . ?
C28 C27 H27 120.9 . . ?
C26 C27 H27 120.9 . . ?
C27 C28 C23 122.1(7) . . ?
C27 C28 H28 118.9 . . ?
C23 C28 H28 118.9 . . ?
C30 C29 C34 118.4(8) . . ?
C30 C29 P2 119.6(7) . . ?
C34 C29 P2 121.9(7) . . ?
C29 C30 C31 121.6(12) . . ?
C29 C30 H30 119.2 . . ?
C31 C30 H30 119.2 . . ?
C32 C31 C30 119.0(14) . . ?
C32 C31 H31 120.5 . . ?
C30 C31 H31 120.5 . . ?
C33 C32 C31 121.4(11) . . ?
C33 C32 H32 119.3 . . ?
C31 C32 H32 119.3 . . ?
C32 C33 C34 119.7(11) . . ?
C32 C33 H33 120.1 . . ?
C34 C33 H33 120.1 . . ?
C29 C34 C33 119.8(10) . . ?
C29 C34 H34 120.1 . . ?
C33 C34 H34 120.1 . . ?
C36 C35 P1 111.0(4) . . ?
C36 C35 H35A 109.4 . . ?
P1 C35 H35A 109.4 . . ?
C36 C35 H35B 109.4 . . ?
P1 C35 H35B 109.4 . . ?
H35A C35 H35B 108.0 . . ?
C37 C36 C35 113.6(5) . . ?
C37 C36 H36A 108.8 . . ?
C35 C36 H36A 108.8 . . ?
C37 C36 H36B 108.8 . . ?
C35 C36 H36B 108.8 . . ?
H36A C36 H36B 107.7 . . ?
C38 C37 C36 113.7(5) . . ?
C38 C37 H37A 108.8 . . ?
C36 C37 H37A 108.8 . . ?
C38 C37 H37B 108.8 . . ?
C36 C37 H37B 108.8 . . ?
H37A C37 H37B 107.7 . . ?
C37 C38 C39 112.5(6) . . ?
C37 C38 H38A 109.1 . . ?
C39 C38 H38A 109.1 . . ?
C37 C38 H38B 109.1 . . ?
C39 C38 H38B 109.1 . . ?
H38A C38 H38B 107.8 . . ?
C38 C39 P2 111.1(5) . 1_455 ?
C38 C39 H39A 109.4 . . ?
P2 C39 H39A 109.4 1_455 . ?
C38 C39 H39B 109.4 . . ?
P2 C39 H39B 109.4 1_455 . ?
H39A C39 H39B 108.0 . . ?
C40 Ag2 C45 111.3(2) . . ?
C40 Ag2 P4 115.65(15) . . ?
C45 Ag2 P4 105.58(16) . . ?
C40 Ag2 P3 108.20(17) . . ?
C45 Ag2 P3 114.43(16) . . ?
P4 Ag2 P3 101.49(5) . . ?
C56 P3 C74 105.0(3) . . ?
C56 P3 C50 102.1(3) . . ?
C74 P3 C50 104.8(3) . . ?
C56 P3 Ag2 115.9(2) . . ?
C74 P3 Ag2 111.85(18) . . ?
C50 P3 Ag2 115.92(19) . . ?
C68 P4 C78 105.0(3) . 1_455 ?
C68 P4 C62 101.5(2) . . ?
C78 P4 C62 104.6(3) 1_455 . ?
C68 P4 Ag2 113.14(18) . . ?
C78 P4 Ag2 111.17(19) 1_455 . ?
C62 P4 Ag2 119.91(18) . . ?
N40 C40 Ag2 170.7(6) . . ?
C40 N40 C41 179.2(7) . . ?
N40 C41 C42 105.7(8) . . ?
N40 C41 C43 109.0(6) . . ?
C42 C41 C43 109.5(11) . . ?
N40 C41 C44 107.8(7) . . ?
C42 C41 C44 112.9(13) . . ?
C43 C41 C44 111.7(9) . . ?
C41 C42 H42A 109.5 . . ?
C41 C42 H42B 109.5 . . ?
H42A C42 H42B 109.5 . . ?
C41 C42 H42C 109.5 . . ?
H42A C42 H42C 109.5 . . ?
H42B C42 H42C 109.5 . . ?
C41 C43 H43A 109.5 . . ?
C41 C43 H43B 109.5 . . ?
H43A C43 H43B 109.5 . . ?
C41 C43 H43C 109.5 . . ?
H43A C43 H43C 109.5 . . ?
H43B C43 H43C 109.5 . . ?
C41 C44 H44A 109.5 . . ?
C41 C44 H44B 109.5 . . ?
H44A C44 H44B 109.5 . . ?
C41 C44 H44C 109.5 . . ?
H44A C44 H44C 109.5 . . ?
H44B C44 H44C 109.5 . . ?
N45 C45 Ag2 169.6(6) . . ?
C45 N45 C46 178.6(7) . . ?
C49 C46 C47 114.4(11) . . ?
C49 C46 N45 109.0(7) . . ?
C47 C46 N45 109.6(7) . . ?
C49 C46 C48 114.0(13) . . ?
C47 C46 C48 103.2(11) . . ?
N45 C46 C48 106.3(8) . . ?
C46 C47 H47A 109.5 . . ?
C46 C47 H47B 109.5 . . ?
H47A C47 H47B 109.5 . . ?
C46 C47 H47C 109.5 . . ?
H47A C47 H47C 109.5 . . ?
H47B C47 H47C 109.5 . . ?
C46 C48 H48A 109.5 . . ?
C46 C48 H48B 109.5 . . ?
H48A C48 H48B 109.5 . . ?
C46 C48 H48C 109.5 . . ?
H48A C48 H48C 109.5 . . ?
H48B C48 H48C 109.5 . . ?
C46 C49 H49A 109.5 . . ?
C46 C49 H49B 109.5 . . ?
H49A C49 H49B 109.5 . . ?
C46 C49 H49C 109.5 . . ?
H49A C49 H49C 109.5 . . ?
H49B C49 H49C 109.5 . . ?
C51 C50 C55 118.7(5) . . ?
C51 C50 P3 123.9(5) . . ?
C55 C50 P3 117.4(4) . . ?
C50 C51 C52 119.2(6) . . ?
C50 C51 H51 120.4 . . ?
C52 C51 H51 120.4 . . ?
C53 C52 C51 120.7(7) . . ?
C53 C52 H52 119.6 . . ?
C51 C52 H52 119.6 . . ?
C54 C53 C52 120.5(7) . . ?
C54 C53 H53 119.7 . . ?
C52 C53 H53 119.7 . . ?
C53 C54 C55 119.4(7) . . ?
C53 C54 H54 120.3 . . ?
C55 C54 H54 120.3 . . ?
C54 C55 C50 121.3(6) . . ?
C54 C55 H55 119.3 . . ?
C50 C55 H55 119.3 . . ?
C57 C56 C61 117.5(7) . . ?
C57 C56 P3 124.2(6) . . ?
C61 C56 P3 118.3(6) . . ?
C56 C57 C58 120.7(10) . . ?
C56 C57 H57 119.7 . . ?
C58 C57 H57 119.7 . . ?
C59 C58 C57 122.0(12) . . ?
C59 C58 H58 119.0 . . ?
C57 C58 H58 119.0 . . ?
C60 C59 C58 118.5(9) . . ?
C60 C59 H59 120.8 . . ?
C58 C59 H59 120.8 . . ?
C59 C60 C61 122.2(10) . . ?
C59 C60 H60 118.9 . . ?
C61 C60 H60 118.9 . . ?
C56 C61 C60 119.0(10) . . ?
C56 C61 H61 120.5 . . ?
C60 C61 H61 120.5 . . ?
C63 C62 C67 120.2(5) . . ?
C63 C62 P4 121.2(4) . . ?
C67 C62 P4 118.5(4) . . ?
C62 C63 C64 119.3(6) . . ?
C62 C63 H63 120.4 . . ?
C64 C63 H63 120.4 . . ?
C65 C64 C63 119.4(7) . . ?
C65 C64 H64 120.3 . . ?
C63 C64 H64 120.3 . . ?
C64 C65 C66 121.6(7) . . ?
C64 C65 H65 119.2 . . ?
C66 C65 H65 119.2 . . ?
C67 C66 C65 119.4(7) . . ?
C67 C66 H66 120.3 . . ?
C65 C66 H66 120.3 . . ?
C66 C67 C62 120.0(6) . . ?
C66 C67 H67 120.0 . . ?
C62 C67 H67 120.0 . . ?
C73 C68 C69 118.9(5) . . ?
C73 C68 P4 124.6(5) . . ?
C69 C68 P4 116.5(4) . . ?
C70 C69 C68 120.2(6) . . ?
C70 C69 H69 119.9 . . ?
C68 C69 H69 119.9 . . ?
C71 C70 C69 120.5(7) . . ?
C71 C70 H70 119.7 . . ?
C69 C70 H70 119.7 . . ?
C72 C71 C70 119.4(6) . . ?
C72 C71 H71 120.3 . . ?
C70 C71 H71 120.3 . . ?
C71 C72 C73 120.7(7) . . ?
C71 C72 H72 119.7 . . ?
C73 C72 H72 119.7 . . ?
C68 C73 C72 120.3(6) . . ?
C68 C73 H73 119.9 . . ?
C72 C73 H73 119.9 . . ?
C75 C74 P3 111.8(4) . . ?
C75 C74 H74A 109.3 . . ?
P3 C74 H74A 109.3 . . ?
C75 C74 H74B 109.3 . . ?
P3 C74 H74B 109.3 . . ?
H74A C74 H74B 107.9 . . ?
C74 C75 C76 113.5(4) . . ?
C74 C75 H75A 108.9 . . ?
C76 C75 H75A 108.9 . . ?
C74 C75 H75B 108.9 . . ?
C76 C75 H75B 108.9 . . ?
H75A C75 H75B 107.7 . . ?
C75 C76 C77 111.7(4) . . ?
C75 C76 H76A 109.3 . . ?
C77 C76 H76A 109.3 . . ?
C75 C76 H76B 109.3 . . ?
C77 C76 H76B 109.3 . . ?
H76A C76 H76B 107.9 . . ?
C76 C77 C78 112.7(4) . . ?
C76 C77 H77A 109.1 . . ?
C78 C77 H77A 109.1 . . ?
C76 C77 H77B 109.1 . . ?
C78 C77 H77B 109.1 . . ?
H77A C77 H77B 107.8 . . ?
C77 C78 P4 109.8(4) . 1_655 ?
C77 C78 H78A 109.7 . . ?
P4 C78 H78A 109.7 1_655 . ?
C77 C78 H78B 109.7 . . ?
P4 C78 H78B 109.7 1_655 . ?
H78A C78 H78B 108.2 . . ?
F3 B1 F2 114.0(10) . . ?
F3 B1 F4 108.1(10) . . ?
F2 B1 F4 104.7(9) . . ?
F3 B1 F1 114.2(8) . . ?
F2 B1 F1 107.3(9) . . ?
F4 B1 F1 107.9(8) . . ?
F7A B2 F7 115.6(18) . . ?
F7A B2 F5 123.6(14) . . ?
F7 B2 F5 120.7(15) . . ?
F7A B2 F8A 113(4) . . ?
F7 B2 F8A 39.5(18) . . ?
F5 B2 F8A 109.0(15) . . ?
F7A B2 F8 41(4) . . ?
F7 B2 F8 112(2) . . ?
F5 B2 F8 113.2(12) . . ?
F8A B2 F8 137.8(15) . . ?
F7A B2 F6A 108(4) . . ?
F7 B2 F6A 54.7(17) . . ?
F5 B2 F6A 105.5(17) . . ?
F8A B2 F6A 93.9(18) . . ?
F8 B2 F6A 73.6(17) . . ?
F7A B2 F6 56(4) . . ?
F7 B2 F6 108.8(19) . . ?
F5 B2 F6 102.0(11) . . ?
F8A B2 F6 75.6(16) . . ?
F8 B2 F6 97.0(14) . . ?
F6A B2 F6 152.5(17) . . ?
F7A F6 B2 54.4(19) . . ?
F7A F6 F8A 92.1(16) . . ?
B2 F6 F8A 50.5(10) . . ?
F8A F7 F6A 140(3) . . ?
F8A F7 B2 74(2) . . ?
F6A F7 B2 67.5(18) . . ?
F7A F8 B2 60(2) . . ?
F7A F8 F6A 106(3) . . ?
B2 F8 F6A 53.6(13) . . ?
F7 F6A B2 57.8(13) . . ?
F7 F6A F8 98(2) . . ?
B2 F6A F8 52.8(16) . . ?
F8 F7A B2 79(3) . . ?
F8 F7A F6 146(3) . . ?
B2 F7A F6 69(3) . . ?
F7 F8A B2 66(2) . . ?
F7 F8A F6 112(3) . . ?
B2 F8A F6 53.9(15) . . ?

loop_
_geom_bond_atom_site_label_1
_geom_bond_atom_site_label_2
_geom_bond_distance
_geom_bond_site_symmetry_2
_geom_bond_publ_flag
Ag1 C6 2.189(7) . ?
Ag1 C1 2.335(8) . ?
Ag1 P1 2.4706(15) . ?
Ag1 P2 2.5136(16) . ?
P1 C35 1.804(6) . ?
P1 C11 1.823(6) . ?
P1 C17 1.833(7) . ?
P2 C39 1.813(7) 1_655 ?
P2 C23 1.826(6) . ?
P2 C29 1.833(7) . ?
C1 N1 1.141(10) . ?
N1 C2 1.463(12) . ?
C2 C3 1.489(18) . ?
C2 C5 1.532(18) . ?
C2 C4 1.597(18) . ?
C3 H3A 0.9600 . ?
C3 H3B 0.9600 . ?
C3 H3C 0.9600 . ?
C4 H4A 0.9600 . ?
C4 H4B 0.9600 . ?
C4 H4C 0.9600 . ?
C5 H5A 0.9600 . ?
C5 H5B 0.9600 . ?
C5 H5C 0.9600 . ?
C6 N6 1.154(8) . ?
N6 C7 1.465(9) . ?
C7 C9 1.479(14) . ?
C7 C8 1.492(12) . ?
C7 C10 1.529(13) . ?
C8 H8A 0.9600 . ?
C8 H8B 0.9600 . ?
C8 H8C 0.9600 . ?
C9 H9A 0.9600 . ?
C9 H9B 0.9600 . ?
C9 H9C 0.9600 . ?
C10 H10A 0.9600 . ?
C10 H10B 0.9600 . ?
C10 H10C 0.9600 . ?
C11 C16 1.381(9) . ?
C11 C12 1.388(9) . ?
C12 C13 1.376(10) . ?
C12 H12 0.9300 . ?
C13 C14 1.352(11) . ?
C13 H13 0.9300 . ?
C14 C15 1.378(12) . ?
C14 H14 0.9300 . ?
C15 C16 1.387(10) . ?
C15 H15 0.9300 . ?
C16 H16 0.9300 . ?
C17 C22 1.370(11) . ?
C17 C18 1.377(10) . ?
C18 C19 1.387(13) . ?
C18 H18 0.9300 . ?
C19 C20 1.358(17) . ?
C19 H19 0.9300 . ?
C20 C21 1.328(17) . ?
C20 H20 0.9300 . ?
C21 C22 1.423(13) . ?
C21 H21 0.9300 . ?
C22 H22 0.9300 . ?
C23 C24 1.387(10) . ?
C23 C28 1.394(10) . ?
C24 C25 1.413(9) . ?
C24 H24 0.9300 . ?
C25 C26 1.354(12) . ?
C25 H25 0.9300 . ?
C26 C27 1.382(11) . ?
C26 H26 0.9300 . ?
C27 C28 1.379(10) . ?
C27 H27 0.9300 . ?
C28 H28 0.9300 . ?
C29 C30 1.361(13) . ?
C29 C34 1.373(11) . ?
C30 C31 1.381(15) . ?
C30 H30 0.9300 . ?
C31 C32 1.35(2) . ?
C31 H31 0.9300 . ?
C32 C33 1.34(2) . ?
C32 H32 0.9300 . ?
C33 C34 1.399(13) . ?
C33 H33 0.9300 . ?
C34 H34 0.9300 . ?
C35 C36 1.512(9) . ?
C35 H35A 0.9700 . ?
C35 H35B 0.9700 . ?
C36 C37 1.503(8) . ?
C36 H36A 0.9700 . ?
C36 H36B 0.9700 . ?
C37 C38 1.485(9) . ?
C37 H37A 0.9700 . ?
C37 H37B 0.9700 . ?
C38 C39 1.537(8) . ?
C38 H38A 0.9700 . ?
C38 H38B 0.9700 . ?
C39 P2 1.813(7) 1_455 ?
C39 H39A 0.9700 . ?
C39 H39B 0.9700 . ?
Ag2 C40 2.214(6) . ?
Ag2 C45 2.228(6) . ?
Ag2 P4 2.5132(14) . ?
Ag2 P3 2.5213(14) . ?
P3 C56 1.824(6) . ?
P3 C74 1.824(6) . ?
P3 C50 1.829(6) . ?
P4 C68 1.825(5) . ?
P4 C78 1.826(5) 1_455 ?
P4 C62 1.827(5) . ?
C40 N40 1.141(7) . ?
N40 C41 1.476(8) . ?
C41 C42 1.486(17) . ?
C41 C43 1.497(11) . ?
C41 C44 1.498(14) . ?
C42 H42A 0.9600 . ?
C42 H42B 0.9600 . ?
C42 H42C 0.9600 . ?
C43 H43A 0.9600 . ?
C43 H43B 0.9600 . ?
C43 H43C 0.9600 . ?
C44 H44A 0.9600 . ?
C44 H44B 0.9600 . ?
C44 H44C 0.9600 . ?
C45 N45 1.127(8) . ?
N45 C46 1.472(8) . ?
C46 C49 1.449(15) . ?
C46 C47 1.471(13) . ?
C46 C48 1.513(18) . ?
C47 H47A 0.9600 . ?
C47 H47B 0.9600 . ?
C47 H47C 0.9600 . ?
C48 H48A 0.9600 . ?
C48 H48B 0.9600 . ?
C48 H48C 0.9600 . ?
C49 H49A 0.9600 . ?
C49 H49B 0.9600 . ?
C49 H49C 0.9600 . ?
C50 C51 1.381(8) . ?
C50 C55 1.400(9) . ?
C51 C52 1.391(9) . ?
C51 H51 0.9300 . ?
C52 C53 1.379(11) . ?
C52 H52 0.9300 . ?
C53 C54 1.357(11) . ?
C53 H53 0.9300 . ?
C54 C55 1.375(9) . ?
C54 H54 0.9300 . ?
C55 H55 0.9300 . ?
C56 C57 1.344(12) . ?
C56 C61 1.364(10) . ?
C57 C58 1.392(12) . ?
C57 H57 0.9300 . ?
C58 C59 1.313(17) . ?
C58 H58 0.9300 . ?
C59 C60 1.301(17) . ?
C59 H59 0.9300 . ?
C60 C61 1.418(13) . ?
C60 H60 0.9300 . ?
C61 H61 0.9300 . ?
C62 C63 1.384(8) . ?
C62 C67 1.385(8) . ?
C63 C64 1.398(9) . ?
C63 H63 0.9300 . ?
C64 C65 1.360(12) . ?
C64 H64 0.9300 . ?
C65 C66 1.377(12) . ?
C65 H65 0.9300 . ?
C66 C67 1.374(10) . ?
C66 H66 0.9300 . ?
C67 H67 0.9300 . ?
C68 C73 1.375(8) . ?
C68 C69 1.394(8) . ?
C69 C70 1.386(9) . ?
C69 H69 0.9300 . ?
C70 C71 1.376(10) . ?
C70 H70 0.9300 . ?
C71 C72 1.370(11) . ?
C71 H71 0.9300 . ?
C72 C73 1.394(9) . ?
C72 H72 0.9300 . ?
C73 H73 0.9300 . ?
C74 C75 1.514(7) . ?
C74 H74A 0.9700 . ?
C74 H74B 0.9700 . ?
C75 C76 1.515(7) . ?
C75 H75A 0.9700 . ?
C75 H75B 0.9700 . ?
C76 C77 1.520(7) . ?
C76 H76A 0.9700 . ?
C76 H76B 0.9700 . ?
C77 C78 1.551(7) . ?
C77 H77A 0.9700 . ?
C77 H77B 0.9700 . ?
C78 P4 1.826(5) 1_655 ?
C78 H78A 0.9700 . ?
C78 H78B 0.9700 . ?
B1 F3 1.312(11) . ?
B1 F2 1.323(13) . ?
B1 F4 1.364(13) . ?
B1 F1 1.371(11) . ?
B2 F7A 1.23(2) . ?
B2 F7 1.291(16) . ?
B2 F5 1.322(13) . ?
B2 F8A 1.36(3) . ?
B2 F8 1.40(2) . ?
B2 F6A 1.41(3) . ?
B2 F6 1.420(19) . ?
F6 F7A 1.26(9) . ?
F6 F8A 1.70(4) . ?
F7 F8A 0.90(4) . ?
F7 F6A 1.25(4) . ?
F8 F7A 0.94(9) . ?
F8 F6A 1.68(4) . ?
